data_4066927
loop_
_publ_author_name
'Baya, Miguel'
'Esteruelas, Miguel A.'
'O\~nate, Enrique'

_publ_section_title
;
 Efficient Concatenation of C&#x2550;C Reduction, C&#x2212;H Bond
 Activation, and C&#x2212;C and C&#x2212;N Coupling Reactions on Osmium:
 Assembly of Two Allylamines and an Allene
;
_journal_issue 23
_journal_name_full Organometallics
_journal_page_first 6298
_journal_paper_doi 10.1021/om100715k
_journal_volume 29
_journal_year 2010
_chemical_formula_sum 'C21 H41 F6 N O2 Os P2 Si'
_chemical_formula_weight 733.78
_chemical_name_systematic
; 
 ? 
;
_space_group_IT_number 14
_symmetry_cell_setting monoclinic
_symmetry_space_group_name_Hall '-P 2ybc'
_symmetry_space_group_name_H-M 'P 1 21/c 1'
_atom_sites_solution_hydrogens geom
_atom_sites_solution_primary direct
_atom_sites_solution_secondary difmap
_audit_creation_method SHELXL-97
_cell_angle_alpha 90.00
_cell_angle_beta 90.440(2)
_cell_angle_gamma 90.00
_cell_formula_units_Z 8
_cell_length_a 30.456(5)
_cell_length_b 12.727(2)
_cell_length_c 14.731(3)
_cell_measurement_reflns_used 9936
_cell_measurement_temperature 100(2)
_cell_measurement_theta_max 28
_cell_measurement_theta_min 2.2
_cell_volume 5709.8(17)
_computing_cell_refinement 'SAINT+ v. 6.1 (Bruker AXS, 2000)'
_computing_data_collection 'SMART v. 5.625 (Bruker AXS, 2000)'
_computing_data_reduction 'SAINT+ v. 6.1 (Bruker AXS, 2000)'
_computing_molecular_graphics 'XP, SHELXTL v. 6.1 (Bruker, 2000)'
_computing_publication_material 'XCIF, SHELXTL v. 6.1 (Bruker, 2000)'
_computing_structure_refinement 'SHELXL-97 (Sheldrick, 1997)'
_computing_structure_solution 'SHELXS-97 (Sheldrick, 1990)'
_diffrn_ambient_temperature 100(2)
_diffrn_detector_area_resol_mean 8.26
_diffrn_measured_fraction_theta_full 0.993
_diffrn_measured_fraction_theta_max 0.931
_diffrn_measurement_device_type 'Bruker SMART APEX CCD system'
_diffrn_measurement_method '\w rotations with narrow frames'
_diffrn_radiation_monochromator graphite
_diffrn_radiation_source 'fine-focus sealed tube'
_diffrn_radiation_type MoK\a
_diffrn_radiation_wavelength 0.71073
_diffrn_reflns_av_R_equivalents 0.0619
_diffrn_reflns_av_sigmaI/netI 0.0654
_diffrn_reflns_limit_h_max 40
_diffrn_reflns_limit_h_min -41
_diffrn_reflns_limit_k_max 17
_diffrn_reflns_limit_k_min -16
_diffrn_reflns_limit_l_max 19
_diffrn_reflns_limit_l_min -19
_diffrn_reflns_number 53080
_diffrn_reflns_theta_full 27.50
_diffrn_reflns_theta_max 28.84
_diffrn_reflns_theta_min 1.34
_diffrn_standards_decay_% 'no decay'
_exptl_absorpt_coefficient_mu 4.678
_exptl_absorpt_correction_T_max 0.56
_exptl_absorpt_correction_T_min 0.40
_exptl_absorpt_correction_type multi-scan
_exptl_absorpt_process_details
;
Absorption correction performed with SADABS program. This is based on the
method of Blessing: Blessing, R. H., Acta Crystallogr., Sect. A 1995, 51, 33.

SADABS: Area-Detector Absorption Correction. Bruker-AXS 
within SAINT+ package, v. 6.1 (2000).
;
_exptl_crystal_colour colorless
_exptl_crystal_density_diffrn 1.707
_exptl_crystal_density_method 'not measured'
_exptl_crystal_description 'irregular block'
_exptl_crystal_F_000 2912
_exptl_crystal_size_max 0.16
_exptl_crystal_size_mid 0.14
_exptl_crystal_size_min 0.14
_refine_diff_density_max 8.101
_refine_diff_density_min -3.462
_refine_diff_density_rms 0.286
_refine_ls_extinction_method none
_refine_ls_goodness_of_fit_ref 1.052
_refine_ls_hydrogen_treatment constr
_refine_ls_matrix_type full
_refine_ls_number_parameters 634
_refine_ls_number_reflns 13933
_refine_ls_number_restraints 18
_refine_ls_restrained_S_all 1.052
_refine_ls_R_factor_all 0.0973
_refine_ls_R_factor_gt 0.0809
_refine_ls_shift/su_max 0.015
_refine_ls_shift/su_mean 0.000
_refine_ls_structure_factor_coef Fsqd
_refine_ls_weighting_details 'calc w=1/[\s^2^(Fo^2^)+(0.0693P)^2^+342.3118P] where P=(Fo^2^+2Fc^2^)/3'
_refine_ls_weighting_scheme calc
_refine_ls_wR_factor_gt 0.2048
_refine_ls_wR_factor_ref 0.2213
_reflns_number_gt 11894
_reflns_number_total 13933
_reflns_threshold_expression >2sigma(I)
_cod_data_source_file om100715k_si_001.cif
_cod_data_source_block enrique11bs
_cod_original_cell_volume 5709.7(18)
_cod_original_sg_symbol_H-M P21/c
_cod_database_code 4066927

loop_
_symmetry_equiv_pos_as_xyz
'x, y, z'
'-x, y+1/2, -z+1/2'
'-x, -y, -z'
'x, -y-1/2, z-1/2'

loop_
_atom_site_label
_atom_site_type_symbol
_atom_site_fract_x
_atom_site_fract_y
_atom_site_fract_z
_atom_site_U_iso_or_equiv
_atom_site_adp_type
_atom_site_occupancy
_atom_site_symmetry_multiplicity
_atom_site_calc_flag
_atom_site_refinement_flags
Os1 Os 0.10740(2) 0.44046(4) 0.21571(4) 0.01415(13) Uani 1 1 d .
Os2 Os 0.39392(2) 0.03857(4) 0.18789(4) 0.01713(14) Uani 1 1 d .
P1 P 0.14607(13) 0.5591(3) 0.1154(3) 0.0160(7) Uani 1 1 d .
P2 P 0.35184(13) -0.0601(3) 0.0762(3) 0.0179(7) Uani 1 1 d .
P3 P 0.31858(14) 0.4186(3) 0.1888(3) 0.0211(8) Uani 1 1 d .
P4 P 0.17743(13) 0.0520(3) 0.2010(3) 0.0205(8) Uani 1 1 d .
Si1 Si 0.00850(14) 0.3762(3) 0.3342(3) 0.0192(8) Uani 1 1 d .
Si2 Si 0.49353(14) 0.0804(3) 0.3152(4) 0.0245(9) Uani 1 1 d .
F1 F 0.2912(3) 0.5045(8) 0.2449(8) 0.034(2) Uani 1 1 d .
F2 F 0.3222(4) 0.3468(7) 0.2789(7) 0.030(2) Uani 1 1 d .
F3 F 0.2737(4) 0.3588(9) 0.1629(9) 0.043(3) Uani 1 1 d .
F4 F 0.3452(4) 0.3303(9) 0.1340(8) 0.041(3) Uani 1 1 d .
F5 F 0.3150(4) 0.4894(9) 0.1002(8) 0.044(3) Uani 1 1 d .
F6 F 0.3631(3) 0.4755(8) 0.2160(8) 0.035(2) Uani 1 1 d .
F7 F 0.1892(3) 0.1268(7) 0.2871(7) 0.029(2) Uani 1 1 d .
F8 F 0.1473(4) 0.1446(8) 0.1599(8) 0.035(2) Uani 1 1 d .
F9 F 0.1368(4) 0.0058(8) 0.2562(8) 0.039(3) Uani 1 1 d .
F10 F 0.1659(4) -0.0194(8) 0.1162(8) 0.035(2) Uani 1 1 d .
F11 F 0.2081(4) -0.0389(8) 0.2423(8) 0.037(3) Uani 1 1 d .
F12 F 0.2187(4) 0.1001(9) 0.1486(8) 0.039(3) Uani 1 1 d .
N1 N 0.1691(4) 0.3566(9) 0.2440(8) 0.015(2) Uani 1 1 d .
H1A H 0.1614 0.2873 0.2516 0.018 Uiso 1 1 calc R
H1B H 0.1849 0.3596 0.1911 0.018 Uiso 1 1 calc R
N2 N 0.3338(4) 0.1218(10) 0.2269(9) 0.020(3) Uani 1 1 d .
H2A H 0.3424 0.1878 0.2454 0.024 Uiso 1 1 calc R
H2B H 0.3176 0.1308 0.1745 0.024 Uiso 1 1 calc R
O1 O 0.0257(4) 0.5548(9) 0.1567(10) 0.032(3) Uani 1 1 d .
O2 O 0.0792(4) 0.2730(9) 0.0796(8) 0.028(3) Uani 1 1 d .
O3 O 0.4715(4) -0.0771(9) 0.1104(9) 0.029(3) Uani 1 1 d .
O4 O 0.4223(4) 0.2243(9) 0.0736(9) 0.029(3) Uani 1 1 d .
C1 C 0.1036(5) 0.5313(11) 0.3472(12) 0.023(3) Uani 1 1 d .
H1C H 0.1303 0.5703 0.3655 0.028 Uiso 1 1 calc R
H1D H 0.0762 0.5713 0.3573 0.028 Uiso 1 1 calc R
C2 C 0.1025(5) 0.4220(10) 0.3707(8) 0.012(2) Uani 1 1 d U
C3 C 0.0696(5) 0.3522(11) 0.3289(10) 0.016(3) Uani 1 1 d .
C4 C 0.0787(5) 0.2333(12) 0.3395(11) 0.022(3) Uani 1 1 d .
H4A H 0.1097 0.2191 0.3271 0.032 Uiso 1 1 calc R
H4B H 0.0602 0.1940 0.2966 0.032 Uiso 1 1 calc R
H4C H 0.0718 0.2114 0.4016 0.032 Uiso 1 1 calc R
C5 C -0.0110(6) 0.2985(13) 0.4346(12) 0.027(4) Uani 1 1 d .
H5A H -0.0420 0.3138 0.4453 0.041 Uiso 1 1 calc R
H5B H 0.0063 0.3179 0.4884 0.041 Uiso 1 1 calc R
H5C H -0.0073 0.2233 0.4224 0.041 Uiso 1 1 calc R
C6 C -0.0181(5) 0.3257(13) 0.2285(13) 0.026(4) Uani 1 1 d .
H6A H -0.0481 0.3528 0.2240 0.039 Uiso 1 1 calc R
H6B H -0.0188 0.2487 0.2301 0.039 Uiso 1 1 calc R
H6C H -0.0013 0.3489 0.1757 0.039 Uiso 1 1 calc R
C7 C -0.0092(6) 0.5143(13) 0.3589(14) 0.029(4) Uani 1 1 d .
H7A H 0.0010 0.5609 0.3104 0.043 Uiso 1 1 calc R
H7B H 0.0036 0.5369 0.4170 0.043 Uiso 1 1 calc R
H7C H -0.0413 0.5172 0.3622 0.043 Uiso 1 1 calc R
C8 C 0.2007(6) 0.3802(13) 0.3176(13) 0.028(4) Uani 1 1 d .
H8A H 0.2109 0.4538 0.3119 0.034 Uiso 1 1 calc R
H8B H 0.2266 0.3337 0.3120 0.034 Uiso 1 1 calc R
C9 C 0.1800(5) 0.3644(13) 0.4103(11) 0.023(3) Uani 1 1 d .
H9 H 0.1987 0.3421 0.4586 0.028 Uiso 1 1 calc R
C10 C 0.1379(5) 0.3796(13) 0.4287(11) 0.024(3) Uani 1 1 d U
H10 H 0.1293 0.3603 0.4883 0.028 Uiso 1 1 calc R
C11 C 0.0554(5) 0.5132(13) 0.1817(12) 0.025(3) Uani 1 1 d .
C12 C 0.0931(5) 0.3369(14) 0.1281(10) 0.022(3) Uani 1 1 d .
C13 C 0.1979(5) 0.5044(13) 0.0668(12) 0.024(3) Uani 1 1 d .
H13 H 0.2173 0.4885 0.1201 0.028 Uiso 1 1 calc R
C14 C 0.1909(6) 0.3990(16) 0.0178(13) 0.034(4) Uani 1 1 d .
H14A H 0.1777 0.4117 -0.0421 0.051 Uiso 1 1 calc R
H14B H 0.1712 0.3546 0.0536 0.051 Uiso 1 1 calc R
H14C H 0.2192 0.3636 0.0107 0.051 Uiso 1 1 calc R
C15 C 0.2232(6) 0.5807(15) 0.0091(15) 0.037(5) Uani 1 1 d .
H15A H 0.2545 0.5632 0.0118 0.056 Uiso 1 1 calc R
H15B H 0.2188 0.6523 0.0318 0.056 Uiso 1 1 calc R
H15C H 0.2128 0.5762 -0.0539 0.056 Uiso 1 1 calc R
C16 C 0.1645(5) 0.6841(12) 0.1703(11) 0.020(3) Uani 1 1 d .
H16 H 0.1791 0.7272 0.1225 0.024 Uiso 1 1 calc R
C17 C 0.1983(5) 0.6668(13) 0.2468(12) 0.024(3) Uani 1 1 d .
H17A H 0.2087 0.7350 0.2693 0.036 Uiso 1 1 calc R
H17B H 0.2233 0.6266 0.2234 0.036 Uiso 1 1 calc R
H17C H 0.1847 0.6278 0.2965 0.036 Uiso 1 1 calc R
C18 C 0.1257(5) 0.7476(12) 0.2052(12) 0.025(3) Uani 1 1 d .
H18A H 0.1097 0.7061 0.2502 0.038 Uiso 1 1 calc R
H18B H 0.1060 0.7650 0.1544 0.038 Uiso 1 1 calc R
H18C H 0.1364 0.8126 0.2334 0.038 Uiso 1 1 calc R
C19 C 0.1094(6) 0.6081(13) 0.0222(10) 0.024(3) Uani 1 1 d .
H19 H 0.0836 0.6393 0.0542 0.028 Uiso 1 1 calc R
C20 C 0.0897(7) 0.5215(15) -0.0381(13) 0.038(5) Uani 1 1 d .
H20A H 0.0617 0.5456 -0.0639 0.057 Uiso 1 1 calc R
H20B H 0.0848 0.4582 -0.0017 0.057 Uiso 1 1 calc R
H20C H 0.1101 0.5053 -0.0874 0.057 Uiso 1 1 calc R
C21 C 0.1267(6) 0.6962(16) -0.0365(13) 0.035(4) Uani 1 1 d .
H21A H 0.1510 0.6699 -0.0735 0.052 Uiso 1 1 calc R
H21B H 0.1373 0.7536 0.0023 0.052 Uiso 1 1 calc R
H21C H 0.1032 0.7220 -0.0763 0.052 Uiso 1 1 calc R
C22 C 0.3982(6) -0.0710(13) 0.3080(10) 0.025(3) Uani 1 1 d .
H22A H 0.3713 -0.1115 0.3219 0.030 Uiso 1 1 calc R
H22B H 0.4254 -0.1132 0.3134 0.030 Uiso 1 1 calc R
C23 C 0.4003(5) 0.0365(11) 0.3448(9) 0.015(3) Uani 1 1 d U
C24 C 0.4326(5) 0.1063(12) 0.3127(11) 0.022(3) Uani 1 1 d .
C25 C 0.4250(5) 0.2237(12) 0.3350(12) 0.025(3) Uani 1 1 d .
H25A H 0.3935 0.2389 0.3340 0.037 Uiso 1 1 calc R
H25B H 0.4398 0.2674 0.2897 0.037 Uiso 1 1 calc R
H25C H 0.4371 0.2393 0.3954 0.037 Uiso 1 1 calc R
C26 C 0.5120(6) -0.0594(13) 0.3181(14) 0.033(4) Uani 1 1 d .
H26A H 0.5425 -0.0627 0.3395 0.049 Uiso 1 1 calc R
H26B H 0.5099 -0.0894 0.2570 0.049 Uiso 1 1 calc R
H26C H 0.4932 -0.0994 0.3594 0.049 Uiso 1 1 calc R
C27 C 0.5122(6) 0.1351(16) 0.4267(15) 0.038(4) Uani 1 1 d .
H27A H 0.4928 0.1097 0.4749 0.057 Uiso 1 1 calc R
H27B H 0.5111 0.2120 0.4245 0.057 Uiso 1 1 calc R
H27C H 0.5423 0.1123 0.4393 0.057 Uiso 1 1 calc R
C28 C 0.5210(6) 0.1504(14) 0.2201(15) 0.035(4) Uani 1 1 d .
H28A H 0.5528 0.1503 0.2303 0.052 Uiso 1 1 calc R
H28B H 0.5104 0.2230 0.2173 0.052 Uiso 1 1 calc R
H28C H 0.5142 0.1147 0.1627 0.052 Uiso 1 1 calc R
C29 C 0.3025(5) 0.0820(13) 0.2976(12) 0.024(3) Uani 1 1 d .
H29A H 0.2757 0.1261 0.2978 0.028 Uiso 1 1 calc R
H29B H 0.2937 0.0090 0.2829 0.028 Uiso 1 1 calc R
C30 C 0.3232(6) 0.0848(13) 0.3862(13) 0.029(4) Uani 1 1 d .
H30 H 0.3049 0.0996 0.4366 0.034 Uiso 1 1 calc R
C31 C 0.3652(6) 0.0685(13) 0.4031(11) 0.026(4) Uani 1 1 d .
H31 H 0.3738 0.0801 0.4644 0.031 Uiso 1 1 calc R
C32 C 0.4432(5) -0.0327(12) 0.1439(13) 0.024(3) Uani 1 1 d .
C33 C 0.4089(5) 0.1545(13) 0.1131(11) 0.022(3) Uani 1 1 d .
C34 C 0.2980(5) 0.0030(12) 0.0482(10) 0.018(3) Uani 1 1 d .
H34 H 0.2836 0.0159 0.1080 0.021 Uiso 1 1 calc R
C35 C 0.3020(6) 0.1109(13) 0.0044(12) 0.024(3) Uani 1 1 d .
H35A H 0.3072 0.1027 -0.0608 0.037 Uiso 1 1 calc R
H35B H 0.3266 0.1490 0.0322 0.037 Uiso 1 1 calc R
H35C H 0.2748 0.1504 0.0135 0.037 Uiso 1 1 calc R
C36 C 0.2647(5) -0.0661(13) -0.0067(12) 0.024(3) Uani 1 1 d .
H36A H 0.2367 -0.0287 -0.0128 0.037 Uiso 1 1 calc R
H36B H 0.2600 -0.1326 0.0254 0.037 Uiso 1 1 calc R
H36C H 0.2765 -0.0805 -0.0671 0.037 Uiso 1 1 calc R
C37 C 0.3365(5) -0.1949(12) 0.1107(12) 0.024(3) Uani 1 1 d .
H37 H 0.3210 -0.2281 0.0579 0.028 Uiso 1 1 calc R
C38 C 0.3043(5) -0.1959(13) 0.1914(12) 0.026(3) Uani 1 1 d .
H38A H 0.2968 -0.2687 0.2066 0.039 Uiso 1 1 calc R
H38B H 0.2776 -0.1575 0.1747 0.039 Uiso 1 1 calc R
H38C H 0.3182 -0.1621 0.2440 0.039 Uiso 1 1 calc R
C39 C 0.3770(6) -0.2624(12) 0.1323(14) 0.030(4) Uani 1 1 d .
H39A H 0.3962 -0.2247 0.1749 0.045 Uiso 1 1 calc R
H39B H 0.3930 -0.2766 0.0762 0.045 Uiso 1 1 calc R
H39C H 0.3677 -0.3289 0.1596 0.045 Uiso 1 1 calc R
C40 C 0.3833(5) -0.0838(12) -0.0279(11) 0.022(3) Uani 1 1 d .
H40 H 0.4090 -0.1278 -0.0095 0.027 Uiso 1 1 calc R
C41 C 0.3583(6) -0.1477(14) -0.1036(12) 0.028(4) Uani 1 1 d .
H41A H 0.3354 -0.1035 -0.1308 0.042 Uiso 1 1 calc R
H41B H 0.3449 -0.2102 -0.0767 0.042 Uiso 1 1 calc R
H41C H 0.3791 -0.1691 -0.1506 0.042 Uiso 1 1 calc R
C42 C 0.4022(6) 0.0149(13) -0.0711(11) 0.027(4) Uani 1 1 d .
H42A H 0.4185 -0.0042 -0.1257 0.040 Uiso 1 1 calc R
H42B H 0.4220 0.0497 -0.0278 0.040 Uiso 1 1 calc R
H42C H 0.3782 0.0628 -0.0876 0.040 Uiso 1 1 calc R

loop_
_atom_site_aniso_label
_atom_site_aniso_U_11
_atom_site_aniso_U_22
_atom_site_aniso_U_33
_atom_site_aniso_U_23
_atom_site_aniso_U_13
_atom_site_aniso_U_12
Os1 0.0155(2) 0.0090(2) 0.0179(3) 0.00004(18) 0.0013(2) 0.0001(2)
Os2 0.0153(3) 0.0107(2) 0.0254(3) 0.00141(19) 0.0015(2) 0.0005(2)
P1 0.0165(17) 0.0153(16) 0.0163(18) 0.0012(14) 0.0013(14) 0.0009(13)
P2 0.0158(17) 0.0135(16) 0.025(2) 0.0010(14) 0.0040(14) 0.0018(13)
P3 0.025(2) 0.0193(17) 0.0190(19) 0.0004(15) 0.0007(15) 0.0043(15)
P4 0.0214(19) 0.0152(16) 0.025(2) -0.0007(15) 0.0016(15) 0.0027(14)
Si1 0.019(2) 0.0157(19) 0.023(2) -0.0014(16) 0.0016(16) -0.0030(15)
Si2 0.016(2) 0.0169(19) 0.041(3) -0.0022(19) 0.0008(18) -0.0011(15)
F1 0.030(5) 0.024(5) 0.049(7) -0.008(5) 0.008(5) 0.007(4)
F2 0.045(6) 0.022(5) 0.024(5) 0.006(4) 0.004(4) 0.001(4)
F3 0.034(6) 0.037(6) 0.058(8) -0.008(6) -0.013(5) -0.004(5)
F4 0.050(7) 0.028(5) 0.043(7) -0.004(5) 0.022(5) 0.010(5)
F5 0.065(8) 0.030(6) 0.038(7) 0.010(5) 0.000(6) 0.008(6)
F6 0.026(5) 0.034(6) 0.047(7) 0.003(5) 0.003(5) 0.000(4)
F7 0.041(6) 0.017(4) 0.030(5) -0.003(4) -0.004(4) 0.002(4)
F8 0.035(6) 0.020(5) 0.048(7) 0.000(4) -0.013(5) 0.010(4)
F9 0.038(6) 0.024(5) 0.055(8) -0.007(5) 0.022(5) -0.011(4)
F10 0.045(6) 0.028(5) 0.033(6) -0.009(4) 0.003(5) 0.001(5)
F11 0.045(7) 0.025(5) 0.040(6) 0.004(4) -0.013(5) 0.012(5)
F12 0.033(6) 0.037(6) 0.048(7) 0.002(5) 0.018(5) 0.000(5)
N1 0.016(6) 0.016(6) 0.015(6) -0.001(4) 0.003(4) 0.004(4)
N2 0.014(6) 0.018(6) 0.028(7) 0.003(5) 0.000(5) 0.001(5)
O1 0.022(6) 0.022(6) 0.052(8) 0.016(5) 0.006(6) 0.012(5)
O2 0.037(7) 0.019(6) 0.026(6) -0.005(5) -0.005(5) 0.000(5)
O3 0.021(6) 0.027(6) 0.039(7) -0.011(5) 0.003(5) 0.007(5)
O4 0.038(7) 0.017(5) 0.032(7) 0.005(5) 0.004(5) -0.002(5)
C1 0.013(7) 0.012(6) 0.045(10) 0.003(6) 0.000(7) -0.002(5)
C2 0.019(4) 0.016(4) 0.003(4) -0.002(3) 0.001(4) 0.003(4)
C3 0.015(6) 0.011(6) 0.021(7) -0.001(5) 0.001(5) -0.003(5)
C4 0.023(8) 0.021(7) 0.021(8) 0.005(6) -0.001(6) 0.004(6)
C5 0.028(8) 0.024(8) 0.030(9) -0.005(7) 0.014(7) -0.003(7)
C6 0.013(7) 0.023(8) 0.042(10) 0.008(7) -0.001(6) -0.007(6)
C7 0.022(8) 0.018(7) 0.046(11) -0.005(7) 0.010(7) -0.002(6)
C8 0.026(8) 0.022(8) 0.036(10) 0.010(7) -0.008(7) -0.010(6)
C9 0.024(8) 0.026(8) 0.019(8) 0.006(6) -0.011(6) -0.004(6)
C10 0.027(5) 0.025(5) 0.019(5) 0.001(4) -0.001(4) -0.003(4)
C11 0.025(8) 0.026(8) 0.024(8) 0.004(7) 0.003(6) -0.004(6)
C12 0.018(7) 0.035(9) 0.012(7) 0.002(6) 0.004(5) 0.011(6)
C13 0.024(8) 0.022(7) 0.025(8) 0.005(6) 0.010(6) 0.011(6)
C14 0.034(10) 0.044(11) 0.025(9) -0.012(8) 0.005(7) 0.012(8)
C15 0.029(9) 0.029(9) 0.054(13) 0.018(9) 0.019(9) 0.013(7)
C16 0.017(7) 0.017(7) 0.027(8) -0.002(6) 0.002(6) -0.003(5)
C17 0.014(7) 0.020(7) 0.038(9) -0.001(7) -0.001(6) -0.003(6)
C18 0.033(8) 0.013(6) 0.030(9) -0.008(6) 0.007(7) 0.000(6)
C19 0.026(8) 0.029(8) 0.016(7) 0.012(6) 0.006(6) 0.000(7)
C20 0.059(13) 0.026(9) 0.028(10) 0.000(7) -0.009(9) 0.004(8)
C21 0.038(10) 0.039(10) 0.027(10) 0.014(8) 0.000(7) -0.004(8)
C22 0.030(9) 0.033(8) 0.011(7) 0.004(6) -0.001(6) -0.004(7)
C23 0.018(4) 0.023(4) 0.003(4) 0.004(4) 0.000(3) 0.000(4)
C24 0.016(7) 0.024(7) 0.025(8) 0.000(6) -0.001(6) -0.007(6)
C25 0.020(7) 0.023(8) 0.031(9) -0.006(6) 0.004(6) -0.001(6)
C26 0.035(10) 0.019(8) 0.044(11) 0.005(8) 0.003(8) 0.001(7)
C27 0.028(9) 0.037(10) 0.049(12) -0.006(9) -0.001(8) -0.005(8)
C28 0.027(9) 0.023(8) 0.054(12) -0.004(8) 0.009(8) -0.002(7)
C29 0.014(7) 0.026(8) 0.031(9) -0.004(7) 0.004(6) 0.001(6)
C30 0.032(9) 0.021(8) 0.032(9) 0.003(7) -0.001(7) 0.001(7)
C31 0.036(9) 0.030(8) 0.013(7) 0.005(6) 0.016(7) -0.006(7)
C32 0.011(7) 0.020(7) 0.039(10) 0.001(7) -0.008(6) -0.001(6)
C33 0.018(7) 0.030(8) 0.018(8) -0.012(6) 0.003(6) 0.002(6)
C34 0.018(7) 0.022(7) 0.013(7) 0.001(6) -0.004(5) 0.003(6)
C35 0.028(8) 0.021(7) 0.024(8) 0.004(6) -0.002(6) 0.005(6)
C36 0.018(7) 0.021(7) 0.034(9) -0.001(7) -0.001(6) 0.000(6)
C37 0.026(8) 0.015(7) 0.030(9) 0.004(6) -0.002(6) -0.004(6)
C38 0.018(7) 0.030(8) 0.031(9) 0.004(7) -0.001(6) -0.008(6)
C39 0.031(9) 0.012(7) 0.047(11) 0.005(7) -0.002(8) 0.005(6)
C40 0.032(9) 0.016(7) 0.019(7) -0.003(6) 0.008(6) 0.002(6)
C41 0.037(9) 0.027(8) 0.020(8) -0.009(7) 0.005(7) -0.006(7)
C42 0.030(9) 0.030(8) 0.020(8) -0.006(6) 0.018(6) -0.002(7)

loop_
_atom_type_symbol
_atom_type_description
_atom_type_scat_dispersion_real
_atom_type_scat_dispersion_imag
_atom_type_scat_source
C C 0.0033 0.0016 'International Tables Vol C Tables 4.2.6.8 and 6.1.1.4'
H H 0.0000 0.0000 'International Tables Vol C Tables 4.2.6.8 and 6.1.1.4'
N N 0.0061 0.0033 'International Tables Vol C Tables 4.2.6.8 and 6.1.1.4'
O O 0.0106 0.0060 'International Tables Vol C Tables 4.2.6.8 and 6.1.1.4'
F F 0.0171 0.0103 'International Tables Vol C Tables 4.2.6.8 and 6.1.1.4'
Si Si 0.0817 0.0704 'International Tables Vol C Tables 4.2.6.8 and 6.1.1.4'
P P 0.1023 0.0942 'International Tables Vol C Tables 4.2.6.8 and 6.1.1.4'
Os Os -1.2165 7.6030 'International Tables Vol C Tables 4.2.6.8 and 6.1.1.4'

loop_
_geom_angle_atom_site_label_1
_geom_angle_atom_site_label_2
_geom_angle_atom_site_label_3
_geom_angle
C11 Os1 C12 88.5(7)
C11 Os1 N1 175.6(6)
C12 Os1 N1 89.0(5)
C11 Os1 C1 85.9(7)
C12 Os1 C1 158.1(6)
N1 Os1 C1 97.8(5)
C11 Os1 C2 104.5(6)
C12 Os1 C2 126.1(6)
N1 Os1 C2 79.9(5)
C1 Os1 C2 36.6(5)
C11 Os1 C3 90.5(6)
C12 Os1 C3 92.3(6)
N1 Os1 C3 93.3(5)
C1 Os1 C3 66.6(5)
C2 Os1 C3 37.1(5)
C11 Os1 P1 86.8(5)
C12 Os1 P1 97.4(5)
N1 Os1 P1 90.0(3)
C1 Os1 P1 103.4(4)
C2 Os1 P1 134.7(4)
C3 Os1 P1 169.8(4)
C32 Os2 C33 88.8(7)
C32 Os2 N2 174.9(6)
C33 Os2 N2 89.0(6)
C32 Os2 C22 86.0(7)
C33 Os2 C22 157.3(6)
N2 Os2 C22 97.8(6)
C32 Os2 C23 106.1(6)
C33 Os2 C23 124.7(6)
N2 Os2 C23 78.9(5)
C22 Os2 C23 37.5(5)
C32 Os2 C24 92.9(6)
C33 Os2 C24 92.8(6)
N2 Os2 C24 91.8(5)
C22 Os2 C24 65.5(6)
C23 Os2 C24 35.2(5)
C32 Os2 P2 86.3(5)
C33 Os2 P2 97.9(5)
N2 Os2 P2 89.4(4)
C22 Os2 P2 103.8(4)
C23 Os2 P2 135.2(4)
C24 Os2 P2 169.3(4)
C19 P1 C13 110.1(8)
C19 P1 C16 102.1(7)
C13 P1 C16 103.4(7)
C19 P1 Os1 111.4(5)
C13 P1 Os1 114.6(5)
C16 P1 Os1 114.3(5)
C40 P2 C37 102.2(7)
C40 P2 C34 110.3(7)
C37 P2 C34 103.6(7)
C40 P2 Os2 112.0(5)
C37 P2 Os2 115.3(6)
C34 P2 Os2 112.7(5)
F5 P3 F6 90.1(7)
F5 P3 F4 90.9(7)
F6 P3 F4 90.7(6)
F5 P3 F1 90.3(6)
F6 P3 F1 90.4(6)
F4 P3 F1 178.4(7)
F5 P3 F3 91.2(7)
F6 P3 F3 178.6(7)
F4 P3 F3 88.9(7)
F1 P3 F3 90.0(6)
F5 P3 F2 179.9(8)
F6 P3 F2 89.8(6)
F4 P3 F2 89.1(6)
F1 P3 F2 89.7(6)
F3 P3 F2 88.8(6)
F10 P4 F9 91.3(6)
F10 P4 F12 90.5(6)
F9 P4 F12 178.2(7)
F10 P4 F11 90.6(6)
F9 P4 F11 89.5(7)
F12 P4 F11 90.1(6)
F10 P4 F8 90.1(6)
F9 P4 F8 91.1(6)
F12 P4 F8 89.3(6)
F11 P4 F8 179.1(7)
F10 P4 F7 179.2(6)
F9 P4 F7 89.2(6)
F12 P4 F7 89.1(6)
F11 P4 F7 90.1(6)
F8 P4 F7 89.2(5)
C7 Si1 C6 111.2(8)
C7 Si1 C5 104.3(8)
C6 Si1 C5 109.8(8)
C7 Si1 C3 116.4(7)
C6 Si1 C3 109.4(7)
C5 Si1 C3 105.3(7)
C28 Si2 C27 110.3(9)
C28 Si2 C26 109.7(8)
C27 Si2 C26 104.2(10)
C28 Si2 C24 110.4(8)
C27 Si2 C24 104.1(8)
C26 Si2 C24 117.6(8)
C8 N1 Os1 126.4(10)
C8 N1 H1A 105.7
Os1 N1 H1A 105.7
C8 N1 H1B 105.7
Os1 N1 H1B 105.7
H1A N1 H1B 106.2
C29 N2 Os2 123.5(9)
C29 N2 H2A 106.4
Os2 N2 H2A 106.4
C29 N2 H2B 106.4
Os2 N2 H2B 106.4
H2A N2 H2B 106.5
C2 C1 Os1 73.3(8)
C2 C1 H1C 116.2
Os1 C1 H1C 116.2
C2 C1 H1D 116.2
Os1 C1 H1D 116.2
H1C C1 H1D 113.2
C3 C2 C1 120.1(13)
C3 C2 C10 121.1(12)
C1 C2 C10 118.5(13)
C3 C2 Os1 72.3(8)
C1 C2 Os1 70.1(8)
C10 C2 Os1 124.0(10)
C2 C3 C4 115.3(12)
C2 C3 Si1 123.7(10)
C4 C3 Si1 109.3(10)
C2 C3 Os1 70.7(7)
C4 C3 Os1 117.1(10)
Si1 C3 Os1 116.5(7)
C3 C4 H4A 109.5
C3 C4 H4B 109.5
H4A C4 H4B 109.5
C3 C4 H4C 109.5
H4A C4 H4C 109.5
H4B C4 H4C 109.5
Si1 C5 H5A 109.5
Si1 C5 H5B 109.5
H5A C5 H5B 109.5
Si1 C5 H5C 109.5
H5A C5 H5C 109.5
H5B C5 H5C 109.5
Si1 C6 H6A 109.5
Si1 C6 H6B 109.5
H6A C6 H6B 109.5
Si1 C6 H6C 109.5
H6A C6 H6C 109.5
H6B C6 H6C 109.5
Si1 C7 H7A 109.5
Si1 C7 H7B 109.5
H7A C7 H7B 109.5
Si1 C7 H7C 109.5
H7A C7 H7C 109.5
H7B C7 H7C 109.5
N1 C8 C9 111.1(13)
N1 C8 H8A 109.4
C9 C8 H8A 109.4
N1 C8 H8B 109.4
C9 C8 H8B 109.4
H8A C8 H8B 108.0
C10 C9 C8 124.9(15)
C10 C9 H9 117.6
C8 C9 H9 117.6
C9 C10 C2 129.7(15)
C9 C10 H10 115.1
C2 C10 H10 115.1
O1 C11 Os1 175.9(16)
O2 C12 Os1 171.4(13)
C15 C13 C14 111.5(15)
C15 C13 P1 114.4(11)
C14 C13 P1 113.0(12)
C15 C13 H13 105.7
C14 C13 H13 105.7
P1 C13 H13 105.7
C13 C14 H14A 109.5
C13 C14 H14B 109.5
H14A C14 H14B 109.5
C13 C14 H14C 109.5
H14A C14 H14C 109.5
H14B C14 H14C 109.5
C13 C15 H15A 109.5
C13 C15 H15B 109.5
H15A C15 H15B 109.5
C13 C15 H15C 109.5
H15A C15 H15C 109.5
H15B C15 H15C 109.5
C17 C16 C18 110.3(13)
C17 C16 P1 113.1(11)
C18 C16 P1 111.5(10)
C17 C16 H16 107.2
C18 C16 H16 107.2
P1 C16 H16 107.2
C16 C17 H17A 109.5
C16 C17 H17B 109.5
H17A C17 H17B 109.5
C16 C17 H17C 109.5
H17A C17 H17C 109.5
H17B C17 H17C 109.5
C16 C18 H18A 109.5
C16 C18 H18B 109.5
H18A C18 H18B 109.5
C16 C18 H18C 109.5
H18A C18 H18C 109.5
H18B C18 H18C 109.5
C21 C19 C20 109.7(14)
C21 C19 P1 117.1(13)
C20 C19 P1 114.5(12)
C21 C19 H19 104.7
C20 C19 H19 104.7
P1 C19 H19 104.7
C19 C20 H20A 109.5
C19 C20 H20B 109.5
H20A C20 H20B 109.5
C19 C20 H20C 109.5
H20A C20 H20C 109.5
H20B C20 H20C 109.5
C19 C21 H21A 109.5
C19 C21 H21B 109.5
H21A C21 H21B 109.5
C19 C21 H21C 109.5
H21A C21 H21C 109.5
H21B C21 H21C 109.5
C23 C22 Os2 73.6(8)
C23 C22 H22A 116.2
Os2 C22 H22A 116.2
C23 C22 H22B 116.2
Os2 C22 H22B 116.2
H22A C22 H22B 113.2
C24 C23 C22 119.3(13)
C24 C23 C31 123.1(14)
C22 C23 C31 117.0(13)
C24 C23 Os2 73.2(8)
C22 C23 Os2 68.9(7)
C31 C23 Os2 122.5(11)
C23 C24 C25 115.6(13)
C23 C24 Si2 124.9(12)
C25 C24 Si2 108.2(10)
C23 C24 Os2 71.6(8)
C25 C24 Os2 116.6(11)
Si2 C24 Os2 116.1(8)
C24 C25 H25A 109.5
C24 C25 H25B 109.5
H25A C25 H25B 109.5
C24 C25 H25C 109.5
H25A C25 H25C 109.5
H25B C25 H25C 109.5
Si2 C26 H26A 109.5
Si2 C26 H26B 109.5
H26A C26 H26B 109.5
Si2 C26 H26C 109.5
H26A C26 H26C 109.5
H26B C26 H26C 109.5
Si2 C27 H27A 109.5
Si2 C27 H27B 109.5
H27A C27 H27B 109.5
Si2 C27 H27C 109.5
H27A C27 H27C 109.5
H27B C27 H27C 109.5
Si2 C28 H28A 109.5
Si2 C28 H28B 109.5
H28A C28 H28B 109.5
Si2 C28 H28C 109.5
H28A C28 H28C 109.5
H28B C28 H28C 109.5
C30 C29 N2 110.0(13)
C30 C29 H29A 109.7
N2 C29 H29A 109.7
C30 C29 H29B 109.7
N2 C29 H29B 109.7
H29A C29 H29B 108.2
C31 C30 C29 125.6(17)
C31 C30 H30 117.2
C29 C30 H30 117.2
C30 C31 C23 131.1(17)
C30 C31 H31 114.4
C23 C31 H31 114.4
O3 C32 Os2 174.4(15)
O4 C33 Os2 172.2(15)
C35 C34 C36 110.1(13)
C35 C34 P2 114.0(11)
C36 C34 P2 115.9(11)
C35 C34 H34 105.2
C36 C34 H34 105.2
P2 C34 H34 105.2
C34 C35 H35A 109.5
C34 C35 H35B 109.5
H35A C35 H35B 109.5
C34 C35 H35C 109.5
H35A C35 H35C 109.5
H35B C35 H35C 109.5
C34 C36 H36A 109.5
C34 C36 H36B 109.5
H36A C36 H36B 109.5
C34 C36 H36C 109.5
H36A C36 H36C 109.5
H36B C36 H36C 109.5
C39 C37 C38 110.5(14)
C39 C37 P2 111.7(11)
C38 C37 P2 112.5(11)
C39 C37 H37 107.3
C38 C37 H37 107.3
P2 C37 H37 107.3
C37 C38 H38A 109.5
C37 C38 H38B 109.5
H38A C38 H38B 109.5
C37 C38 H38C 109.5
H38A C38 H38C 109.5
H38B C38 H38C 109.5
C37 C39 H39A 109.5
C37 C39 H39B 109.5
H39A C39 H39B 109.5
C37 C39 H39C 109.5
H39A C39 H39C 109.5
H39B C39 H39C 109.5
C42 C40 C41 108.2(14)
C42 C40 P2 114.4(10)
C41 C40 P2 115.1(11)
C42 C40 H40 106.1
C41 C40 H40 106.1
P2 C40 H40 106.1
C40 C41 H41A 109.5
C40 C41 H41B 109.5
H41A C41 H41B 109.5
C40 C41 H41C 109.5
H41A C41 H41C 109.5
H41B C41 H41C 109.5
C40 C42 H42A 109.5
C40 C42 H42B 109.5
H42A C42 H42B 109.5
C40 C42 H42C 109.5
H42A C42 H42C 109.5
H42B C42 H42C 109.5

loop_
_geom_bond_atom_site_label_1
_geom_bond_atom_site_label_2
_geom_bond_distance
Os1 C11 1.897(17)
Os1 C12 1.894(17)
Os1 N1 2.197(12)
Os1 C1 2.260(17)
Os1 C2 2.302(12)
Os1 C3 2.324(14)
Os1 P1 2.425(4)
Os2 C32 1.873(16)
Os2 C33 1.899(17)
Os2 N2 2.196(12)
Os2 C22 2.256(15)
Os2 C23 2.319(13)
Os2 C24 2.340(16)
Os2 P2 2.427(4)
P1 C19 1.870(17)
P1 C13 1.872(15)
P1 C16 1.868(15)
P2 C40 1.840(15)
P2 C37 1.851(16)
P2 C34 1.870(15)
P3 F5 1.588(12)
P3 F6 1.586(11)
P3 F4 1.607(11)
P3 F1 1.608(10)
P3 F3 1.609(12)
P3 F2 1.616(10)
P4 F10 1.581(11)
P4 F9 1.598(11)
P4 F12 1.602(11)
P4 F11 1.604(11)
P4 F8 1.609(10)
P4 F7 1.624(10)
Si1 C7 1.874(17)
Si1 C6 1.864(18)
Si1 C5 1.878(17)
Si1 C3 1.886(15)
Si2 C28 1.86(2)
Si2 C27 1.87(2)
Si2 C26 1.866(17)
Si2 C24 1.886(16)
N1 C8 1.48(2)
N1 H1A 0.9200
N1 H1B 0.9200
N2 C29 1.51(2)
N2 H2A 0.9200
N2 H2B 0.9200
O1 C11 1.11(2)
O2 C12 1.16(2)
O3 C32 1.15(2)
O4 C33 1.14(2)
C1 C2 1.434(18)
C1 H1C 0.9900
C1 H1D 0.9900
C2 C3 1.470(19)
C2 C10 1.47(2)
C3 C4 1.55(2)
C4 H4A 0.9800
C4 H4B 0.9800
C4 H4C 0.9800
C5 H5A 0.9800
C5 H5B 0.9800
C5 H5C 0.9800
C6 H6A 0.9800
C6 H6B 0.9800
C6 H6C 0.9800
C7 H7A 0.9800
C7 H7B 0.9800
C7 H7C 0.9800
C8 C9 1.52(2)
C8 H8A 0.9900
C8 H8B 0.9900
C9 C10 1.33(2)
C9 H9 0.9500
C10 H10 0.9500
C13 C15 1.51(2)
C13 C14 1.54(2)
C13 H13 1.0000
C14 H14A 0.9800
C14 H14B 0.9800
C14 H14C 0.9800
C15 H15A 0.9800
C15 H15B 0.9800
C15 H15C 0.9800
C16 C17 1.54(2)
C16 C18 1.52(2)
C16 H16 1.0000
C17 H17A 0.9800
C17 H17B 0.9800
C17 H17C 0.9800
C18 H18A 0.9800
C18 H18B 0.9800
C18 H18C 0.9800
C19 C21 1.51(2)
C19 C20 1.53(2)
C19 H19 1.0000
C20 H20A 0.9800
C20 H20B 0.9800
C20 H20C 0.9800
C21 H21A 0.9800
C21 H21B 0.9800
C21 H21C 0.9800
C22 C23 1.47(2)
C22 H22A 0.9900
C22 H22B 0.9900
C23 C24 1.41(2)
C23 C31 1.43(2)
C24 C25 1.55(2)
C25 H25A 0.9800
C25 H25B 0.9800
C25 H25C 0.9800
C26 H26A 0.9800
C26 H26B 0.9800
C26 H26C 0.9800
C27 H27A 0.9800
C27 H27B 0.9800
C27 H27C 0.9800
C28 H28A 0.9800
C28 H28B 0.9800
C28 H28C 0.9800
C29 C30 1.45(2)
C29 H29A 0.9900
C29 H29B 0.9900
C30 C31 1.32(3)
C30 H30 0.9500
C31 H31 0.9500
C34 C35 1.52(2)
C34 C36 1.56(2)
C34 H34 1.0000
C35 H35A 0.9800
C35 H35B 0.9800
C35 H35C 0.9800
C36 H36A 0.9800
C36 H36B 0.9800
C36 H36C 0.9800
C37 C39 1.54(2)
C37 C38 1.54(2)
C37 H37 1.0000
C38 H38A 0.9800
C38 H38B 0.9800
C38 H38C 0.9800
C39 H39A 0.9800
C39 H39B 0.9800
C39 H39C 0.9800
C40 C42 1.52(2)
C40 C41 1.57(2)
C40 H40 1.0000
C41 H41A 0.9800
C41 H41B 0.9800
C41 H41C 0.9800
C42 H42A 0.9800
C42 H42B 0.9800
C42 H42C 0.9800
